data_2233396
loop_
_publ_author_name
'Leka, Zorica'
'Novakovi\'c, Sladjana B.'
'Stevanovi\'c, Dragana'
'Bogdanovi\'c, Goran A.'
'Vuki\'cevi\'c, Rastko D.'

_publ_section_title
;
 3-Anilino-1-ferrocenylpropan-1-one
;
_journal_coeditor_code BT5790
_journal_issue 2
_journal_name_full 'Acta Crystallographica Section E'
_journal_page_first m229
_journal_paper_doi 10.1107/S1600536812003492
_journal_volume 68
_journal_year 2012
_chemical_formula_iupac '[Fe (C5 H5) (C14 H14 N O)]'
_chemical_formula_moiety 'C19 H19 Fe N O'
_chemical_formula_sum 'C19 H19 Fe N O'
_chemical_formula_weight 333.20
_chemical_name_systematic
;
3-Anilino-1-ferrocenylpropan-1-one
;
_space_group_IT_number 2
_symmetry_cell_setting triclinic
_symmetry_space_group_name_Hall '-P 1'
_symmetry_space_group_name_H-M 'P -1'
_atom_sites_solution_hydrogens geom
_atom_sites_solution_primary direct
_atom_sites_solution_secondary difmap
_audit_creation_method SHELXL-97
_cell_angle_alpha 86.036(4)
_cell_angle_beta 73.869(4)
_cell_angle_gamma 68.684(3)
_cell_formula_units_Z 2
_cell_length_a 7.605(3)
_cell_length_b 9.748(3)
_cell_length_c 12.098(4)
_cell_measurement_reflns_used 25
_cell_measurement_temperature 293(2)
_cell_measurement_theta_max 15.44
_cell_measurement_theta_min 10.32
_cell_volume 802.1(5)
_computing_cell_refinement 'CAD-4 Software (Enraf--Nonius, 1989)'
_computing_data_collection 'CAD-4 Software (Enraf--Nonius, 1989)'
_computing_data_reduction 'CAD-4 Software (Enraf--Nonius, 1989)'
_computing_molecular_graphics 'ORTEP-3 (Farrugia, 1997) and POV-RAY (Persistence of Vision, 2004)'
_computing_publication_material 'WinGX (Farrugia, 1999), PLATON (Spek, 2009) and PARST (Nardelli, 1995)'
_computing_structure_refinement 'SHELXL97 (Sheldrick, 2008)'
_computing_structure_solution 'SHELXS97 (Sheldrick, 2008)'
_diffrn_ambient_temperature 293(2)
_diffrn_measured_fraction_theta_full 1.000
_diffrn_measured_fraction_theta_max 1.000
_diffrn_measurement_device_type 'Enraf--Nonius CAD-4'
_diffrn_measurement_method \w/2\q
_diffrn_radiation_monochromator graphite
_diffrn_radiation_source 'fine-focus sealed tube'
_diffrn_radiation_type MoK\a
_diffrn_radiation_wavelength 0.71073
_diffrn_reflns_av_R_equivalents 0.0173
_diffrn_reflns_av_sigmaI/netI 0.0366
_diffrn_reflns_limit_h_max 9
_diffrn_reflns_limit_h_min 0
_diffrn_reflns_limit_k_max 11
_diffrn_reflns_limit_k_min -11
_diffrn_reflns_limit_l_max 14
_diffrn_reflns_limit_l_min -14
_diffrn_reflns_number 3395
_diffrn_reflns_theta_full 25.97
_diffrn_reflns_theta_max 25.97
_diffrn_reflns_theta_min 1.75
_diffrn_standards_decay_% 0
_diffrn_standards_interval_time 60
_diffrn_standards_number 3
_exptl_absorpt_coefficient_mu 0.941
_exptl_absorpt_correction_type none
_exptl_crystal_colour orange
_exptl_crystal_density_diffrn 1.380
_exptl_crystal_density_method 'not measured'
_exptl_crystal_description prismatic
_exptl_crystal_F_000 348
_exptl_crystal_size_max 0.26
_exptl_crystal_size_mid 0.25
_exptl_crystal_size_min 0.18
_refine_diff_density_max 0.213
_refine_diff_density_min -0.205
_refine_ls_extinction_method none
_refine_ls_goodness_of_fit_ref 1.050
_refine_ls_hydrogen_treatment mixed
_refine_ls_matrix_type full
_refine_ls_number_parameters 203
_refine_ls_number_reflns 3143
_refine_ls_number_restraints 0
_refine_ls_restrained_S_all 1.050
_refine_ls_R_factor_all 0.0509
_refine_ls_R_factor_gt 0.0336
_refine_ls_shift/su_max 0.001
_refine_ls_shift/su_mean 0.000
_refine_ls_structure_factor_coef Fsqd
_refine_ls_weighting_details 'calc w=1/[\s^2^(Fo^2^)+(0.0483P)^2^+0.0454P] where P=(Fo^2^+2Fc^2^)/3'
_refine_ls_weighting_scheme calc
_refine_ls_wR_factor_gt 0.0863
_refine_ls_wR_factor_ref 0.0910
_reflns_number_gt 2449
_reflns_number_total 3143
_reflns_threshold_expression I>2\s(I)
_cod_data_source_file bt5790.cif
_cod_data_source_block I
_cod_database_code 2233396
_cod_database_fobs_code 2233396

loop_
_symmetry_equiv_pos_as_xyz
'x, y, z'
'-x, -y, -z'

loop_
_atom_site_type_symbol
_atom_site_label
_atom_site_fract_x
_atom_site_fract_y
_atom_site_fract_z
_atom_site_U_iso_or_equiv
_atom_site_adp_type
_atom_site_calc_flag
_atom_site_refinement_flags
_atom_site_occupancy
_atom_site_symmetry_multiplicity
Fe Fe01 -0.00076(5) 0.31825(3) 0.71233(3) 0.04475(12) Uani d . 1 1
O O1 0.2742(2) 0.01729(17) 0.48442(13) 0.0510(4) Uani d . 1 1
N N1 0.4975(3) -0.2119(2) 0.64319(17) 0.0458(4) Uani d . 1 1
C C1 -0.0181(3) 0.1691(2) 0.61151(18) 0.0394(5) Uani d . 1 1
C C2 -0.1759(3) 0.2006(2) 0.7152(2) 0.0461(5) Uani d . 1 1
H H2 -0.2000 0.1326 0.7695 0.055 Uiso calc R 1 1
C C3 -0.2883(3) 0.3525(3) 0.7207(2) 0.0546(6) Uani d . 1 1
H H3 -0.3992 0.4020 0.7792 0.065 Uiso calc R 1 1
C C4 -0.2033(4) 0.4165(3) 0.6219(2) 0.0569(6) Uani d . 1 1
H H4 -0.2493 0.5155 0.6046 0.068 Uiso calc R 1 1
C C5 -0.0372(4) 0.3057(2) 0.5537(2) 0.0480(5) Uani d . 1 1
H H5 0.0449 0.3187 0.4841 0.058 Uiso calc R 1 1
C C6 0.2740(5) 0.2429(4) 0.7347(4) 0.0846(10) Uani d . 1 1
H H6 0.3757 0.1568 0.7017 0.102 Uiso calc R 1 1
C C7 0.1301(8) 0.2555(5) 0.8412(4) 0.1119(16) Uani d . 1 1
H H7 0.1189 0.1796 0.8904 0.134 Uiso calc R 1 1
C C8 0.0069(6) 0.4060(5) 0.8582(3) 0.0975(13) Uani d . 1 1
H H8 -0.0997 0.4477 0.9214 0.117 Uiso calc R 1 1
C C9 0.0746(5) 0.4800(4) 0.7630(3) 0.0807(9) Uani d . 1 1
H H9 0.0199 0.5801 0.7512 0.097 Uiso calc R 1 1
C C10 0.2371(4) 0.3796(4) 0.6889(3) 0.0771(9) Uani d . 1 1
H H10 0.3096 0.4016 0.6191 0.093 Uiso calc R 1 1
C C11 0.1447(3) 0.0293(2) 0.57366(17) 0.0373(4) Uani d . 1 1
C C12 0.1448(3) -0.1032(2) 0.64668(18) 0.0402(5) Uani d . 1 1
H H12B 0.0398 -0.1334 0.6402 0.048 Uiso calc R 1 1
H H12A 0.1188 -0.0752 0.7267 0.048 Uiso calc R 1 1
C C13 0.3384(3) -0.2331(2) 0.61176(19) 0.0451(5) Uani d . 1 1
H H13A 0.3196 -0.3206 0.6478 0.054 Uiso calc R 1 1
H H13B 0.3752 -0.2501 0.5290 0.054 Uiso calc R 1 1
C C14 0.5038(3) -0.2122(2) 0.75672(19) 0.0414(5) Uani d . 1 1
C C15 0.3963(4) -0.2745(3) 0.8440(2) 0.0554(6) Uani d . 1 1
H H15 0.3092 -0.3121 0.8283 0.066 Uiso calc R 1 1
C C16 0.4193(4) -0.2805(4) 0.9544(2) 0.0714(8) Uani d . 1 1
H H16 0.3476 -0.3232 1.0116 0.086 Uiso calc R 1 1
C C17 0.5448(5) -0.2254(4) 0.9813(2) 0.0772(9) Uani d . 1 1
H H17 0.5602 -0.2317 1.0553 0.093 Uiso calc R 1 1
C C18 0.6488(4) -0.1596(3) 0.8953(2) 0.0681(7) Uani d . 1 1
H H18 0.7327 -0.1197 0.9122 0.082 Uiso calc R 1 1
C C19 0.6284(3) -0.1532(3) 0.7854(2) 0.0519(6) Uani d . 1 1
H H19 0.6989 -0.1088 0.7291 0.062 Uiso calc R 1 1
H H1N 0.546(3) -0.161(3) 0.600(2) 0.044(7) Uiso d . 1 1

loop_
_atom_site_aniso_label
_atom_site_aniso_U_11
_atom_site_aniso_U_22
_atom_site_aniso_U_33
_atom_site_aniso_U_12
_atom_site_aniso_U_13
_atom_site_aniso_U_23
Fe01 0.04078(19) 0.04572(19) 0.0522(2) -0.01795(14) -0.01521(14) -0.00289(13)
O1 0.0527(10) 0.0508(9) 0.0448(9) -0.0228(8) -0.0013(7) 0.0055(7)
N1 0.0391(10) 0.0494(11) 0.0490(11) -0.0190(9) -0.0103(9) 0.0123(9)
C1 0.0382(11) 0.0417(11) 0.0448(11) -0.0191(9) -0.0152(9) 0.0021(9)
C2 0.0380(11) 0.0497(13) 0.0538(13) -0.0216(10) -0.0096(10) 0.0024(10)
C3 0.0386(12) 0.0520(13) 0.0711(16) -0.0138(11) -0.0136(11) -0.0048(12)
C4 0.0558(15) 0.0407(12) 0.0758(17) -0.0088(11) -0.0326(13) 0.0045(11)
C5 0.0562(14) 0.0460(12) 0.0485(12) -0.0222(11) -0.0214(11) 0.0097(10)
C6 0.0646(19) 0.077(2) 0.124(3) -0.0120(16) -0.056(2) -0.018(2)
C7 0.167(4) 0.134(4) 0.114(3) -0.103(4) -0.109(3) 0.056(3)
C8 0.095(3) 0.155(4) 0.068(2) -0.074(3) -0.0120(18) -0.038(2)
C9 0.0660(19) 0.0687(18) 0.117(3) -0.0305(16) -0.0230(18) -0.0293(18)
C10 0.0559(17) 0.091(2) 0.096(2) -0.0390(17) -0.0160(16) -0.0179(18)
C11 0.0383(11) 0.0425(11) 0.0383(11) -0.0211(9) -0.0133(9) 0.0044(8)
C12 0.0367(11) 0.0430(11) 0.0446(11) -0.0193(9) -0.0110(9) 0.0064(9)
C13 0.0473(13) 0.0392(11) 0.0501(12) -0.0178(10) -0.0124(10) 0.0022(9)
C14 0.0320(10) 0.0373(10) 0.0487(12) -0.0079(9) -0.0080(9) 0.0049(9)
C15 0.0509(14) 0.0659(15) 0.0574(14) -0.0319(12) -0.0152(11) 0.0138(12)
C16 0.0685(19) 0.100(2) 0.0539(15) -0.0450(17) -0.0138(13) 0.0213(15)
C17 0.074(2) 0.111(3) 0.0522(15) -0.0374(18) -0.0210(14) 0.0063(16)
C18 0.0594(17) 0.086(2) 0.0691(17) -0.0334(15) -0.0214(14) -0.0047(15)
C19 0.0422(13) 0.0558(14) 0.0596(14) -0.0232(11) -0.0099(11) 0.0051(11)

loop_
_atom_type_symbol
_atom_type_description
_atom_type_scat_dispersion_real
_atom_type_scat_dispersion_imag
_atom_type_scat_source
C C 0.0033 0.0016 'International Tables Vol C Tables 4.2.6.8 and 6.1.1.4'
H H 0.0000 0.0000 'International Tables Vol C Tables 4.2.6.8 and 6.1.1.4'
N N 0.0061 0.0033 'International Tables Vol C Tables 4.2.6.8 and 6.1.1.4'
O O 0.0106 0.0060 'International Tables Vol C Tables 4.2.6.8 and 6.1.1.4'
Fe Fe 0.3463 0.8444 'International Tables Vol C Tables 4.2.6.8 and 6.1.1.4'

loop_
_geom_angle_atom_site_label_1
_geom_angle_atom_site_label_2
_geom_angle_atom_site_label_3
_geom_angle
C7 Fe01 C1 121.56(15)
C7 Fe01 C5 156.29(18)
C1 Fe01 C5 41.58(9)
C7 Fe01 C6 40.95(17)
C1 Fe01 C6 108.24(11)
C5 Fe01 C6 119.96(13)
C7 Fe01 C8 40.86(17)
C1 Fe01 C8 157.53(15)
C5 Fe01 C8 160.08(16)
C6 Fe01 C8 67.93(15)
C7 Fe01 C2 109.56(13)
C1 Fe01 C2 41.32(9)
C5 Fe01 C2 69.15(9)
C6 Fe01 C2 127.82(13)
C8 Fe01 C2 122.33(13)
C7 Fe01 C9 67.70(16)
C1 Fe01 C9 160.84(12)
C5 Fe01 C9 123.30(13)
C6 Fe01 C9 66.68(13)
C8 Fe01 C9 39.90(15)
C2 Fe01 C9 156.23(12)
C7 Fe01 C10 67.42(16)
C1 Fe01 C10 124.95(11)
C5 Fe01 C10 106.64(12)
C6 Fe01 C10 39.17(14)
C8 Fe01 C10 66.99(14)
C2 Fe01 C10 163.30(11)
C9 Fe01 C10 39.54(12)
C7 Fe01 C4 162.65(19)
C1 Fe01 C4 68.75(9)
C5 Fe01 C4 40.49(10)
C6 Fe01 C4 154.06(15)
C8 Fe01 C4 124.72(16)
C2 Fe01 C4 67.94(10)
C9 Fe01 C4 107.24(13)
C10 Fe01 C4 120.04(14)
C7 Fe01 C3 126.91(17)
C1 Fe01 C3 68.67(9)
C5 Fe01 C3 68.33(10)
C6 Fe01 C3 164.78(15)
C8 Fe01 C3 108.87(13)
C2 Fe01 C3 40.18(9)
C9 Fe01 C3 121.15(12)
C10 Fe01 C3 154.80(13)
C4 Fe01 C3 40.17(10)
C14 N1 C13 122.08(19)
C14 N1 H1N 117.2(17)
C13 N1 H1N 113.7(17)
C2 C1 C5 107.12(19)
C2 C1 C11 127.89(19)
C5 C1 C11 124.78(19)
C2 C1 Fe01 70.05(12)
C5 C1 Fe01 69.52(12)
C11 C1 Fe01 121.47(14)
C3 C2 C1 108.2(2)
C3 C2 Fe01 70.69(14)
C1 C2 Fe01 68.63(12)
C3 C2 H2 125.9
C1 C2 H2 125.9
Fe01 C2 H2 126.4
C2 C3 C4 108.2(2)
C2 C3 Fe01 69.13(13)
C4 C3 Fe01 69.46(14)
C2 C3 H3 125.9
C4 C3 H3 125.9
Fe01 C3 H3 127.1
C5 C4 C3 108.9(2)
C5 C4 Fe01 69.02(13)
C3 C4 Fe01 70.36(14)
C5 C4 H4 125.5
C3 C4 H4 125.5
Fe01 C4 H4 126.7
C4 C5 C1 107.5(2)
C4 C5 Fe01 70.49(14)
C1 C5 Fe01 68.90(12)
C4 C5 H5 126.2
C1 C5 H5 126.2
Fe01 C5 H5 125.9
C10 C6 C7 108.1(3)
C10 C6 Fe01 70.77(17)
C7 C6 Fe01 68.91(19)
C10 C6 H6 126.0
C7 C6 H6 126.0
Fe01 C6 H6 125.9
C8 C7 C6 106.8(3)
C8 C7 Fe01 70.2(2)
C6 C7 Fe01 70.15(19)
C8 C7 H7 126.6
C6 C7 H7 126.6
Fe01 C7 H7 124.7
C9 C8 C7 107.4(3)
C9 C8 Fe01 70.27(17)
C7 C8 Fe01 68.94(18)
C9 C8 H8 126.3
C7 C8 H8 126.3
Fe01 C8 H8 126.1
C10 C9 C8 108.6(3)
C10 C9 Fe01 70.35(16)
C8 C9 Fe01 69.84(17)
C10 C9 H9 125.7
C8 C9 H9 125.7
Fe01 C9 H9 125.7
C6 C10 C9 109.2(3)
C6 C10 Fe01 70.06(18)
C9 C10 Fe01 70.11(17)
C6 C10 H10 125.4
C9 C10 H10 125.4
Fe01 C10 H10 126.0
O1 C11 C1 121.74(18)
O1 C11 C12 120.34(18)
C1 C11 C12 117.89(17)
C11 C12 C13 112.81(17)
C11 C12 H12B 109.0
C13 C12 H12B 109.0
C11 C12 H12A 109.0
C13 C12 H12A 109.0
H12B C12 H12A 107.8
N1 C13 C12 113.66(18)
N1 C13 H13A 108.8
C12 C13 H13A 108.8
N1 C13 H13B 108.8
C12 C13 H13B 108.8
H13A C13 H13B 107.7
N1 C14 C15 122.8(2)
N1 C14 C19 119.3(2)
C15 C14 C19 117.8(2)
C16 C15 C14 120.0(2)
C16 C15 H15 120.0
C14 C15 H15 120.0
C17 C16 C15 121.8(3)
C17 C16 H16 119.1
C15 C16 H16 119.1
C16 C17 C18 118.5(3)
C16 C17 H17 120.8
C18 C17 H17 120.8
C19 C18 C17 120.5(3)
C19 C18 H18 119.7
C17 C18 H18 119.7
C18 C19 C14 121.3(2)
C18 C19 H19 119.3
C14 C19 H19 119.3

loop_
_geom_bond_atom_site_label_1
_geom_bond_atom_site_label_2
_geom_bond_distance
Fe01 C7 2.021(3)
Fe01 C1 2.023(2)
Fe01 C5 2.031(2)
Fe01 C6 2.037(3)
Fe01 C8 2.038(3)
Fe01 C2 2.042(2)
Fe01 C9 2.043(3)
Fe01 C10 2.046(3)
Fe01 C4 2.051(2)
Fe01 C3 2.063(3)
O1 C11 1.221(2)
N1 C14 1.387(3)
N1 C13 1.449(3)
N1 H1N 0.80(2)
C1 C2 1.434(3)
C1 C5 1.439(3)
C1 C11 1.464(3)
C2 C3 1.410(3)
C2 H2 0.9300
C3 C4 1.413(4)
C3 H3 0.9300
C4 C5 1.413(3)
C4 H4 0.9300
C5 H5 0.9300
C6 C10 1.369(5)
C6 C7 1.420(6)
C6 H6 0.9300
C7 C8 1.417(6)
C7 H7 0.9300
C8 C9 1.392(5)
C8 H8 0.9300
C9 C10 1.383(4)
C9 H9 0.9300
C10 H10 0.9300
C11 C12 1.513(3)
C12 C13 1.524(3)
C12 H12B 0.9700
C12 H12A 0.9700
C13 H13A 0.9700
C13 H13B 0.9700
C14 C15 1.394(3)
C14 C19 1.399(3)
C15 C16 1.390(4)
C15 H15 0.9300
C16 C17 1.369(4)
C16 H16 0.9300
C17 C18 1.393(4)
C17 H17 0.9300
C18 C19 1.375(4)
C18 H18 0.9300
C19 H19 0.9300

loop_
_geom_hbond_atom_site_label_D
_geom_hbond_atom_site_label_H
_geom_hbond_atom_site_label_A
_geom_hbond_site_symmetry_A
_geom_hbond_distance_DH
_geom_hbond_distance_HA
_geom_hbond_distance_DA
_geom_hbond_angle_DHA
_geom_hbond_publ_flag
N1 H1N O1 2_656 0.80(3) 2.30(3) 3.082(3) 164(2) y
C19 H19 O1 2_656 0.93 2.65 3.425(3) 141 y
C4 H4 N1 1_465 0.93 2.63 3.489(3) 153 y

loop_
_geom_torsion_atom_site_label_1
_geom_torsion_atom_site_label_2
_geom_torsion_atom_site_label_3
_geom_torsion_atom_site_label_4
_geom_torsion
C7 Fe01 C1 C2 84.1(2)
C5 Fe01 C1 C2 -118.02(18)
C6 Fe01 C1 C2 127.09(18)
C8 Fe01 C1 C2 50.9(4)
C9 Fe01 C1 C2 -161.7(3)
C10 Fe01 C1 C2 167.13(16)
C4 Fe01 C1 C2 -80.32(15)
C3 Fe01 C1 C2 -37.06(14)
C7 Fe01 C1 C5 -157.9(2)
C6 Fe01 C1 C5 -114.89(18)
C8 Fe01 C1 C5 168.9(3)
C2 Fe01 C1 C5 118.02(18)
C9 Fe01 C1 C5 -43.7(4)
C10 Fe01 C1 C5 -74.85(19)
C4 Fe01 C1 C5 37.70(14)
C3 Fe01 C1 C5 80.96(15)
C7 Fe01 C1 C11 -38.9(3)
C5 Fe01 C1 C11 119.0(2)
C6 Fe01 C1 C11 4.1(2)
C8 Fe01 C1 C11 -72.1(4)
C2 Fe01 C1 C11 -122.9(2)
C9 Fe01 C1 C11 75.4(4)
C10 Fe01 C1 C11 44.2(2)
C4 Fe01 C1 C11 156.73(19)
C3 Fe01 C1 C11 -160.01(19)
C5 C1 C2 C3 -0.1(2)
C11 C1 C2 C3 174.7(2)
Fe01 C1 C2 C3 59.83(16)
C5 C1 C2 Fe01 -59.92(15)
C11 C1 C2 Fe01 114.9(2)
C7 Fe01 C2 C3 124.5(2)
C1 Fe01 C2 C3 -119.5(2)
C5 Fe01 C2 C3 -80.70(16)
C6 Fe01 C2 C3 166.91(19)
C8 Fe01 C2 C3 81.0(2)
C9 Fe01 C2 C3 45.6(4)
C10 Fe01 C2 C3 -159.0(4)
C4 Fe01 C2 C3 -37.07(15)
C7 Fe01 C2 C1 -115.9(2)
C5 Fe01 C2 C1 38.82(13)
C6 Fe01 C2 C1 -73.6(2)
C8 Fe01 C2 C1 -159.45(19)
C9 Fe01 C2 C1 165.2(3)
C10 Fe01 C2 C1 -39.5(5)
C4 Fe01 C2 C1 82.46(14)
C3 Fe01 C2 C1 119.5(2)
C1 C2 C3 C4 0.1(3)
Fe01 C2 C3 C4 58.62(17)
C1 C2 C3 Fe01 -58.54(15)
C7 Fe01 C3 C2 -76.1(2)
C1 Fe01 C3 C2 38.08(14)
C5 Fe01 C3 C2 82.93(15)
C6 Fe01 C3 C2 -43.0(5)
C8 Fe01 C3 C2 -118.1(2)
C9 Fe01 C3 C2 -160.32(17)
C10 Fe01 C3 C2 166.0(2)
C4 Fe01 C3 C2 120.0(2)
C7 Fe01 C3 C4 163.9(2)
C1 Fe01 C3 C4 -81.92(15)
C5 Fe01 C3 C4 -37.07(14)
C6 Fe01 C3 C4 -163.0(4)
C8 Fe01 C3 C4 121.9(2)
C2 Fe01 C3 C4 -120.0(2)
C9 Fe01 C3 C4 79.7(2)
C10 Fe01 C3 C4 46.0(3)
C2 C3 C4 C5 0.0(3)
Fe01 C3 C4 C5 58.38(17)
C2 C3 C4 Fe01 -58.41(17)
C7 Fe01 C4 C5 -168.4(4)
C1 Fe01 C4 C5 -38.69(13)
C6 Fe01 C4 C5 49.5(3)
C8 Fe01 C4 C5 161.79(17)
C2 Fe01 C4 C5 -83.30(15)
C9 Fe01 C4 C5 121.45(16)
C10 Fe01 C4 C5 80.33(17)
C3 Fe01 C4 C5 -120.4(2)
C7 Fe01 C4 C3 -48.0(5)
C1 Fe01 C4 C3 81.69(15)
C5 Fe01 C4 C3 120.4(2)
C6 Fe01 C4 C3 169.9(2)
C8 Fe01 C4 C3 -77.8(2)
C2 Fe01 C4 C3 37.08(14)
C9 Fe01 C4 C3 -118.17(17)
C10 Fe01 C4 C3 -159.29(15)
C3 C4 C5 C1 0.0(3)
Fe01 C4 C5 C1 59.18(15)
C3 C4 C5 Fe01 -59.20(17)
C2 C1 C5 C4 0.1(2)
C11 C1 C5 C4 -174.96(19)
Fe01 C1 C5 C4 -60.18(16)
C2 C1 C5 Fe01 60.26(15)
C11 C1 C5 Fe01 -114.8(2)
C7 Fe01 C5 C4 171.4(3)
C1 Fe01 C5 C4 118.6(2)
C6 Fe01 C5 C4 -157.43(17)
C8 Fe01 C5 C4 -48.9(4)
C2 Fe01 C5 C4 80.04(16)
C9 Fe01 C5 C4 -77.10(19)
C10 Fe01 C5 C4 -117.04(17)
C3 Fe01 C5 C4 36.79(15)
C7 Fe01 C5 C1 52.8(4)
C6 Fe01 C5 C1 83.95(18)
C8 Fe01 C5 C1 -167.5(3)
C2 Fe01 C5 C1 -38.59(13)
C9 Fe01 C5 C1 164.27(14)
C10 Fe01 C5 C1 124.33(15)
C4 Fe01 C5 C1 -118.6(2)
C3 Fe01 C5 C1 -81.84(14)
C7 Fe01 C6 C10 -119.1(3)
C1 Fe01 C6 C10 123.40(19)
C5 Fe01 C6 C10 79.4(2)
C8 Fe01 C6 C10 -80.2(2)
C2 Fe01 C6 C10 165.22(17)
C9 Fe01 C6 C10 -36.8(2)
C4 Fe01 C6 C10 44.6(3)
C3 Fe01 C6 C10 -161.0(4)
C1 Fe01 C6 C7 -117.5(2)
C5 Fe01 C6 C7 -161.5(2)
C8 Fe01 C6 C7 38.9(2)
C2 Fe01 C6 C7 -75.6(3)
C9 Fe01 C6 C7 82.3(2)
C10 Fe01 C6 C7 119.1(3)
C4 Fe01 C6 C7 163.8(3)
C3 Fe01 C6 C7 -41.8(5)
C10 C6 C7 C8 -0.8(3)
Fe01 C6 C7 C8 -61.0(2)
C10 C6 C7 Fe01 60.2(2)
C1 Fe01 C7 C8 -161.36(19)
C5 Fe01 C7 C8 160.3(3)
C6 Fe01 C7 C8 117.1(3)
C2 Fe01 C7 C8 -117.2(2)
C9 Fe01 C7 C8 37.5(2)
C10 Fe01 C7 C8 80.4(2)
C4 Fe01 C7 C8 -38.7(5)
C3 Fe01 C7 C8 -75.5(3)
C1 Fe01 C7 C6 81.5(2)
C5 Fe01 C7 C6 43.2(4)
C8 Fe01 C7 C6 -117.1(3)
C2 Fe01 C7 C6 125.7(2)
C9 Fe01 C7 C6 -79.6(2)
C10 Fe01 C7 C6 -36.69(19)
C4 Fe01 C7 C6 -155.8(4)
C3 Fe01 C7 C6 167.35(18)
C6 C7 C8 C9 0.9(4)
Fe01 C7 C8 C9 -60.0(2)
C6 C7 C8 Fe01 61.0(2)
C7 Fe01 C8 C9 118.6(3)
C1 Fe01 C8 C9 164.0(2)
C5 Fe01 C8 C9 -38.0(5)
C6 Fe01 C8 C9 79.6(2)
C2 Fe01 C8 C9 -158.67(18)
C10 Fe01 C8 C9 37.0(2)
C4 Fe01 C8 C9 -74.5(2)
C3 Fe01 C8 C9 -116.3(2)
C1 Fe01 C8 C7 45.4(4)
C5 Fe01 C8 C7 -156.6(3)
C6 Fe01 C8 C7 -39.0(2)
C2 Fe01 C8 C7 82.8(3)
C9 Fe01 C8 C7 -118.6(3)
C10 Fe01 C8 C7 -81.6(3)
C4 Fe01 C8 C7 166.9(2)
C3 Fe01 C8 C7 125.1(3)
C7 C8 C9 C10 -0.7(4)
Fe01 C8 C9 C10 -59.9(2)
C7 C8 C9 Fe01 59.2(2)
C7 Fe01 C9 C10 81.1(3)
C1 Fe01 C9 C10 -41.8(5)
C5 Fe01 C9 C10 -75.1(2)
C6 Fe01 C9 C10 36.5(2)
C8 Fe01 C9 C10 119.5(3)
C2 Fe01 C9 C10 169.2(3)
C4 Fe01 C9 C10 -116.6(2)
C3 Fe01 C9 C10 -158.2(2)
C7 Fe01 C9 C8 -38.4(3)
C1 Fe01 C9 C8 -161.3(3)
C5 Fe01 C9 C8 165.5(2)
C6 Fe01 C9 C8 -83.0(3)
C2 Fe01 C9 C8 49.7(4)
C10 Fe01 C9 C8 -119.5(3)
C4 Fe01 C9 C8 124.0(2)
C3 Fe01 C9 C8 82.3(3)
C7 C6 C10 C9 0.4(3)
Fe01 C6 C10 C9 59.4(2)
C7 C6 C10 Fe01 -59.0(2)
C8 C9 C10 C6 0.2(4)
Fe01 C9 C10 C6 -59.4(2)
C8 C9 C10 Fe01 59.6(2)
C7 Fe01 C10 C6 38.3(2)
C1 Fe01 C10 C6 -75.3(2)
C5 Fe01 C10 C6 -117.3(2)
C8 Fe01 C10 C6 82.8(3)
C2 Fe01 C10 C6 -44.5(5)
C9 Fe01 C10 C6 120.2(3)
C4 Fe01 C10 C6 -159.2(2)
C3 Fe01 C10 C6 168.4(3)
C7 Fe01 C10 C9 -81.9(3)
C1 Fe01 C10 C9 164.5(2)
C5 Fe01 C10 C9 122.6(2)
C6 Fe01 C10 C9 -120.2(3)
C8 Fe01 C10 C9 -37.4(2)
C2 Fe01 C10 C9 -164.7(4)
C4 Fe01 C10 C9 80.6(2)
C3 Fe01 C10 C9 48.2(4)
C2 C1 C11 O1 -177.9(2)
C5 C1 C11 O1 -3.9(3)
Fe01 C1 C11 O1 -89.6(2)
C2 C1 C11 C12 4.3(3)
C5 C1 C11 C12 178.23(19)
Fe01 C1 C11 C12 92.5(2)
O1 C11 C12 C13 13.0(3)
C1 C11 C12 C13 -169.09(17)
C14 N1 C13 C12 70.6(3)
C11 C12 C13 N1 72.3(2)
C13 N1 C14 C15 19.6(3)
C13 N1 C14 C19 -163.0(2)
N1 C14 C15 C16 175.5(2)
C19 C14 C15 C16 -1.9(4)
C14 C15 C16 C17 0.6(5)
C15 C16 C17 C18 1.1(5)
C16 C17 C18 C19 -1.3(5)
C17 C18 C19 C14 -0.1(4)
N1 C14 C19 C18 -175.8(2)
C15 C14 C19 C18 1.7(4)
